data_4305460
loop_
_publ_author_name
'Jean-Claude Berthet'
'Pierre Thu\'ery'
'Jean-Pierre Dognon'
'Denis Guillaneux'
'Michel Ephritikhine'

_publ_contact_author_address
;
      CEA/Saclay, SCM (CNRS URA 331)
      B\^at. 125
      91191 Gif-sur-Yvette
      France
;
_publ_contact_author_email jean-claude.berthet@cea.fr
_publ_contact_author_fax '33 1 69 08 66 40'
_publ_contact_author_name 'J. C. Berthet'
_publ_contact_author_phone '33 01 69 08 64 36'
_publ_section_title
;
Sterically Congested Uranyl Complexes with Seven-Coordination of the
UO2 Unit: the Peculiar Ligation Mode of Nitrate in [UO2(NO3)2(Rbtp)]
Complexes
;
_journal_name_full 'Inorganic Chemistry'
_journal_page_first 6850
_journal_page_last 6862
_journal_paper_doi 10.1021/ic8004486
_journal_volume 47
_journal_year 2008
_chemical_formula_sum 'C18 H16.5 F6 N7.5 O8 S2 U'
_chemical_formula_weight 882.04
_space_group_IT_number 14
_symmetry_cell_setting monoclinic
_symmetry_space_group_name_Hall '-P 2yn'
_symmetry_space_group_name_H-M 'P 1 21/n 1'
_atom_sites_solution_hydrogens geom
_atom_sites_solution_primary direct
_atom_sites_solution_secondary difmap
_audit_creation_method SHELXL-97
_cell_angle_alpha 90.00
_cell_angle_beta 100.700(4)
_cell_angle_gamma 90.00
_cell_formula_units_Z 8
_cell_length_a 14.3757(6)
_cell_length_b 25.5931(16)
_cell_length_c 15.2088(10)
_cell_measurement_reflns_used 216606
_cell_measurement_temperature 100(2)
_cell_measurement_theta_max 25.68
_cell_measurement_theta_min 2.95
_cell_volume 5498.3(6)
_computing_cell_refinement 'HKL2000 (Otwinowski & Minor, 1997)'
_computing_data_collection 'COLLECT (Hooft, 1998)'
_computing_data_reduction 'HKL2000 (Otwinowski & Minor, 1997)'
_computing_molecular_graphics 'SHELXTL (Sheldrick, 1999)'
_computing_publication_material 'SHELXTL (Sheldrick, 1999); PLATON (Spek, 2003)'
_computing_structure_refinement 'SHELXL-97 (Sheldrick, 1997)'
_computing_structure_solution 'SHELXS-97 (Sheldrick, 1997)'
_diffrn_ambient_temperature 100(2)
_diffrn_measured_fraction_theta_full 0.996
_diffrn_measured_fraction_theta_max 0.996
_diffrn_measurement_device_type 'Nonius Kappa-CCD area-detector diffractometer'
_diffrn_measurement_method 'two \f and ten \w scans with 2\% steps'
_diffrn_radiation_monochromator graphite
_diffrn_radiation_source 'fine-focus sealed tube'
_diffrn_radiation_type MoK\a
_diffrn_radiation_wavelength 0.71073
_diffrn_reflns_av_R_equivalents 0.0380
_diffrn_reflns_av_sigmaI/netI 0.0258
_diffrn_reflns_limit_h_max 17
_diffrn_reflns_limit_h_min 0
_diffrn_reflns_limit_k_max 31
_diffrn_reflns_limit_k_min 0
_diffrn_reflns_limit_l_max 18
_diffrn_reflns_limit_l_min -18
_diffrn_reflns_number 216606
_diffrn_reflns_theta_full 25.68
_diffrn_reflns_theta_max 25.68
_diffrn_reflns_theta_min 2.95
_diffrn_standards_decay_% 0
_diffrn_standards_interval_time 0
_diffrn_standards_number 0
_exptl_absorpt_coefficient_mu 6.154
_exptl_absorpt_correction_T_max 0.650
_exptl_absorpt_correction_T_min 0.433
_exptl_absorpt_correction_type multi-scan
_exptl_absorpt_process_details 'SCALEPACK (Otwinowski & Minor, 1997)'
_exptl_crystal_colour 'translucent light yellow'
_exptl_crystal_density_diffrn 2.131
_exptl_crystal_density_method 'not measured'
_exptl_crystal_description parallelepiped
_exptl_crystal_F_000 3352
_exptl_crystal_size_max 0.18
_exptl_crystal_size_mid 0.14
_exptl_crystal_size_min 0.07
_refine_diff_density_max 1.988
_refine_diff_density_min -0.991
_refine_diff_density_rms 0.146
_refine_ls_extinction_method none
_refine_ls_goodness_of_fit_ref 1.047
_refine_ls_hydrogen_treatment constr
_refine_ls_matrix_type full
_refine_ls_number_parameters 775
_refine_ls_number_reflns 10407
_refine_ls_number_restraints 0
_refine_ls_restrained_S_all 1.047
_refine_ls_R_factor_all 0.0444
_refine_ls_R_factor_gt 0.0362
_refine_ls_shift/su_max 0.001
_refine_ls_shift/su_mean 0.000
_refine_ls_structure_factor_coef Fsqd
_refine_ls_weighting_details 'calc w=1/[\s^2^(Fo^2^)+(0.0515P)^2^+18.6646P] where P=(Fo^2^+2Fc^2^)/3'
_refine_ls_weighting_scheme calc
_refine_ls_wR_factor_gt 0.0892
_refine_ls_wR_factor_ref 0.0927
_reflns_number_gt 8973
_reflns_number_total 10407
_reflns_threshold_expression >2sigma(I)
_cod_data_source_file ic8004486.file003_2.cif
_cod_data_source_block 1.0.5MeCN
_cod_original_sg_symbol_H-M 'P 21/n'
_cod_original_formula_sum 'C18 H16.50 F6 N7.50 O8 S2 U'
_cod_database_code 4305460

loop_
_symmetry_equiv_pos_as_xyz
'x, y, z'
'-x+1/2, y+1/2, -z+1/2'
'-x, -y, -z'
'x-1/2, -y-1/2, z-1/2'

loop_
_atom_site_label
_atom_site_type_symbol
_atom_site_fract_x
_atom_site_fract_y
_atom_site_fract_z
_atom_site_U_iso_or_equiv
_atom_site_adp_type
_atom_site_occupancy
_atom_site_symmetry_multiplicity
_atom_site_calc_flag
_atom_site_refinement_flags
_atom_site_disorder_assembly
_atom_site_disorder_group
U1 U 0.783596(14) 0.294064(8) 0.522942(14) 0.02698(7) Uani 1 1 d . . .
S1A S 0.70620(10) 0.39950(5) 0.38119(10) 0.0297(3) Uani 1 1 d . . .
S2A S 1.02372(10) 0.34023(6) 0.52933(10) 0.0340(3) Uani 1 1 d . . .
O1A O 0.7474(3) 0.27137(15) 0.4126(3) 0.0320(9) Uani 1 1 d . . .
O2A O 0.8177(3) 0.31487(16) 0.6342(3) 0.0334(9) Uani 1 1 d . . .
O3A O 0.7486(3) 0.37974(15) 0.4709(3) 0.0334(9) Uani 1 1 d . . .
O4A O 0.6165(3) 0.37606(16) 0.3473(3) 0.0366(9) Uani 1 1 d . . .
O5A O 0.7720(3) 0.40370(17) 0.3220(3) 0.0416(10) Uani 1 1 d . . .
O6A O 0.9280(3) 0.32166(15) 0.4871(3) 0.0322(9) Uani 1 1 d . . .
O7A O 1.0430(3) 0.33666(18) 0.6247(3) 0.0439(11) Uani 1 1 d . . .
O8A O 1.0946(3) 0.32340(19) 0.4814(3) 0.0485(12) Uani 1 1 d . . .
F1A F 0.6169(3) 0.46860(15) 0.4609(3) 0.0484(9) Uani 1 1 d . . .
F2A F 0.6428(3) 0.49161(14) 0.3315(2) 0.0471(9) Uani 1 1 d . . .
F3A F 0.7564(3) 0.49218(14) 0.4455(3) 0.0523(10) Uani 1 1 d . . .
F4A F 1.0933(3) 0.43431(17) 0.5433(3) 0.0667(12) Uani 1 1 d . . .
F5A F 0.9456(3) 0.43099(16) 0.5469(3) 0.0618(11) Uani 1 1 d . . .
F6A F 0.9935(4) 0.42136(17) 0.4217(3) 0.0677(13) Uani 1 1 d . . .
N1A N 0.6932(3) 0.21139(18) 0.5593(3) 0.0285(10) Uani 1 1 d . . .
N2A N 0.5753(3) 0.35332(18) 0.5448(3) 0.0297(10) Uani 1 1 d . . .
N3A N 0.6093(3) 0.30452(18) 0.5403(3) 0.0286(10) Uani 1 1 d . . .
N4A N 0.4614(3) 0.26647(19) 0.5506(3) 0.0303(10) Uani 1 1 d . . .
N5A N 0.9743(3) 0.21737(19) 0.5871(3) 0.0300(10) Uani 1 1 d . . .
N6A N 0.8797(3) 0.21248(18) 0.5723(3) 0.0301(10) Uani 1 1 d . . .
N7A N 0.8889(3) 0.12268(18) 0.6073(3) 0.0313(11) Uani 1 1 d . . .
C1A C 0.7374(4) 0.1645(2) 0.5683(4) 0.0288(12) Uani 1 1 d . . .
C2A C 0.6890(4) 0.1175(2) 0.5675(4) 0.0318(13) Uani 1 1 d . . .
H2A H 0.7219 0.0861 0.5770 0.038 Uiso 1 1 calc R . .
C3A C 0.5912(4) 0.1181(2) 0.5524(4) 0.0321(13) Uani 1 1 d . . .
H3A H 0.5572 0.0870 0.5476 0.039 Uiso 1 1 calc R . .
C4A C 0.5444(4) 0.1661(2) 0.5443(4) 0.0330(13) Uani 1 1 d . . .
H4A H 0.4787 0.1676 0.5358 0.040 Uiso 1 1 calc R . .
C5A C 0.5976(4) 0.2116(2) 0.5493(4) 0.0272(12) Uani 1 1 d . . .
C6A C 0.5530(4) 0.2638(2) 0.5453(4) 0.0290(12) Uani 1 1 d . . .
C7A C 0.4262(4) 0.3139(2) 0.5535(4) 0.0303(12) Uani 1 1 d . . .
C8A C 0.4862(4) 0.3587(2) 0.5522(4) 0.0312(12) Uani 1 1 d . . .
C9A C 0.8414(4) 0.1666(2) 0.5827(4) 0.0290(12) Uani 1 1 d . . .
C10A C 0.9821(4) 0.1264(2) 0.6238(4) 0.0291(12) Uani 1 1 d . . .
C11A C 1.0257(4) 0.1756(2) 0.6136(4) 0.0328(13) Uani 1 1 d . . .
C12A C 0.3227(4) 0.3193(2) 0.5572(4) 0.0350(13) Uani 1 1 d . . .
H12A H 0.3159 0.3291 0.6166 0.052 Uiso 1 1 calc R . .
H12B H 0.2914 0.2865 0.5419 0.052 Uiso 1 1 calc R . .
H12C H 0.2948 0.3456 0.5156 0.052 Uiso 1 1 calc R . .
C13A C 0.4503(4) 0.4131(2) 0.5595(4) 0.0380(14) Uani 1 1 d . . .
H13A H 0.5025 0.4371 0.5675 0.057 Uiso 1 1 calc R . .
H13B H 0.4190 0.4153 0.6099 0.057 Uiso 1 1 calc R . .
H13C H 0.4065 0.4218 0.5059 0.057 Uiso 1 1 calc R . .
C14A C 1.0366(4) 0.0775(2) 0.6528(4) 0.0345(13) Uani 1 1 d . . .
H14A H 1.0102 0.0608 0.6991 0.052 Uiso 1 1 calc R . .
H14B H 1.1016 0.0862 0.6752 0.052 Uiso 1 1 calc R . .
H14C H 1.0327 0.0543 0.6027 0.052 Uiso 1 1 calc R . .
C15A C 1.1303(4) 0.1841(3) 0.6339(5) 0.0431(16) Uani 1 1 d . . .
H15A H 1.1438 0.2201 0.6241 0.065 Uiso 1 1 calc R . .
H15B H 1.1598 0.1625 0.5954 0.065 Uiso 1 1 calc R . .
H15C H 1.1544 0.1751 0.6951 0.065 Uiso 1 1 calc R . .
C16A C 0.6790(4) 0.4667(2) 0.4059(4) 0.0368(14) Uani 1 1 d . . .
C17A C 1.0134(5) 0.4103(3) 0.5089(5) 0.0480(17) Uani 1 1 d . . .
U2 U 0.709029(14) 0.324310(8) 0.849014(14) 0.02760(7) Uani 1 1 d . . .
S1B S 0.81036(10) 0.44801(6) 0.93762(10) 0.0315(3) Uani 1 1 d . . .
S2B S 0.46268(10) 0.35885(6) 0.84397(9) 0.0296(3) Uani 1 1 d . . .
O1B O 0.7521(3) 0.30793(16) 0.9615(3) 0.0340(9) Uani 1 1 d . . .
O2B O 0.6678(3) 0.33811(16) 0.7358(3) 0.0329(9) Uani 1 1 d . . .
O3B O 0.7415(3) 0.41344(15) 0.8804(3) 0.0333(9) Uani 1 1 d . . .
O4B O 0.8836(3) 0.42002(17) 0.9964(3) 0.0416(10) Uani 1 1 d . . .
O5B O 0.8377(3) 0.49230(16) 0.8911(3) 0.0402(10) Uani 1 1 d . . .
O6B O 0.5640(3) 0.34949(15) 0.8846(3) 0.0319(9) Uani 1 1 d . . .
O7B O 0.4414(3) 0.35160(16) 0.7496(3) 0.0387(10) Uani 1 1 d . . .
O8B O 0.4005(3) 0.33787(17) 0.8965(3) 0.0378(10) Uani 1 1 d . . .
F1B F 0.7064(4) 0.43768(18) 1.0583(3) 0.0735(14) Uani 1 1 d . . .
F2B F 0.7860(3) 0.50955(18) 1.0675(3) 0.0607(11) Uani 1 1 d . . .
F3B F 0.6624(3) 0.49991(17) 0.9666(3) 0.0576(11) Uani 1 1 d . . .
F4B F 0.3668(3) 0.44546(15) 0.8270(3) 0.0485(9) Uani 1 1 d . . .
F5B F 0.5122(3) 0.45385(13) 0.8107(3) 0.0441(9) Uani 1 1 d . . .
F6B F 0.4790(3) 0.44368(14) 0.9416(2) 0.0448(9) Uani 1 1 d . . .
N1B N 0.8007(3) 0.24113(18) 0.8190(3) 0.0263(10) Uani 1 1 d . . .
N2B N 0.9124(3) 0.38392(18) 0.8126(3) 0.0312(11) Uani 1 1 d . . .
N3B N 0.8807(3) 0.33555(19) 0.8245(3) 0.0304(11) Uani 1 1 d . . .
N4B N 1.0310(3) 0.29865(19) 0.8237(3) 0.0299(10) Uani 1 1 d . . .
N5B N 0.5204(3) 0.24396(19) 0.7981(3) 0.0340(11) Uani 1 1 d . . .
N6B N 0.6162(3) 0.23983(19) 0.8139(3) 0.0315(11) Uani 1 1 d . . .
N7B N 0.6072(3) 0.15030(19) 0.7731(3) 0.0331(11) Uani 1 1 d . . .
C1B C 0.7597(4) 0.1937(2) 0.8122(4) 0.0306(12) Uani 1 1 d . . .
C2B C 0.8096(4) 0.1474(2) 0.8134(4) 0.0333(13) Uani 1 1 d . . .
H2B H 0.7783 0.1154 0.8087 0.040 Uiso 1 1 calc R . .
C3B C 0.9071(4) 0.1495(2) 0.8216(4) 0.0324(13) Uani 1 1 d . . .
H3B H 0.9425 0.1190 0.8235 0.039 Uiso 1 1 calc R . .
C4B C 0.9510(4) 0.1979(2) 0.8270(4) 0.0333(13) Uani 1 1 d . . .
H4B H 1.0163 0.2003 0.8320 0.040 Uiso 1 1 calc R . .
C5B C 0.8966(4) 0.2427(2) 0.8249(4) 0.0282(12) Uani 1 1 d . . .
C6B C 0.9385(4) 0.2950(2) 0.8254(4) 0.0304(12) Uani 1 1 d . . .
C7B C 1.0647(4) 0.3460(2) 0.8143(4) 0.0302(12) Uani 1 1 d . . .
C8B C 1.0012(4) 0.3894(2) 0.8038(4) 0.0336(13) Uani 1 1 d . . .
C9B C 0.6542(4) 0.1943(2) 0.8004(4) 0.0301(12) Uani 1 1 d . . .
C10B C 0.5143(4) 0.1538(2) 0.7568(4) 0.0334(13) Uani 1 1 d . . .
C11B C 0.4702(4) 0.2024(2) 0.7679(4) 0.0318(13) Uani 1 1 d . . .
C12B C 1.1682(4) 0.3519(3) 0.8163(4) 0.0365(14) Uani 1 1 d . . .
H12D H 1.1997 0.3196 0.8351 0.055 Uiso 1 1 calc R . .
H12E H 1.1928 0.3791 0.8576 0.055 Uiso 1 1 calc R . .
H12F H 1.1786 0.3608 0.7576 0.055 Uiso 1 1 calc R . .
C13B C 1.0313(5) 0.4437(2) 0.7840(5) 0.0453(16) Uani 1 1 d . . .
H13D H 0.9782 0.4669 0.7791 0.068 Uiso 1 1 calc R . .
H13E H 1.0545 0.4436 0.7288 0.068 Uiso 1 1 calc R . .
H13F H 1.0806 0.4552 0.8316 0.068 Uiso 1 1 calc R . .
C14B C 0.4573(4) 0.1066(2) 0.7236(4) 0.0372(14) Uani 1 1 d . . .
H14D H 0.4988 0.0772 0.7228 0.056 Uiso 1 1 calc R . .
H14E H 0.4231 0.1130 0.6641 0.056 Uiso 1 1 calc R . .
H14F H 0.4135 0.0991 0.7625 0.056 Uiso 1 1 calc R . .
C15B C 0.3653(4) 0.2098(3) 0.7455(5) 0.0403(15) Uani 1 1 d . . .
H15D H 0.3503 0.2458 0.7537 0.061 Uiso 1 1 calc R . .
H15E H 0.3355 0.1884 0.7842 0.061 Uiso 1 1 calc R . .
H15F H 0.3426 0.1999 0.6844 0.061 Uiso 1 1 calc R . .
C16B C 0.7365(5) 0.4749(3) 1.0122(5) 0.0416(15) Uani 1 1 d . . .
C17B C 0.4558(4) 0.4297(2) 0.8567(4) 0.0344(13) Uani 1 1 d . . .
N1 N 0.8791(5) 0.0255(2) 0.8260(5) 0.0592(17) Uani 1 1 d . . .
C1 C 0.8227(5) -0.0057(3) 0.8302(4) 0.0430(16) Uani 1 1 d . . .
C2 C 0.7522(5) -0.0457(3) 0.8381(5) 0.0447(16) Uani 1 1 d . . .
H2C H 0.7833 -0.0759 0.8676 0.067 Uiso 1 1 calc R . .
H2D H 0.7192 -0.0553 0.7796 0.067 Uiso 1 1 calc R . .
H2E H 0.7079 -0.0322 0.8725 0.067 Uiso 1 1 calc R . .

loop_
_atom_site_aniso_label
_atom_site_aniso_U_11
_atom_site_aniso_U_22
_atom_site_aniso_U_33
_atom_site_aniso_U_23
_atom_site_aniso_U_13
_atom_site_aniso_U_12
U1 0.02618(12) 0.02634(12) 0.02883(12) 0.00016(8) 0.00621(8) -0.00031(8)
S1A 0.0288(7) 0.0275(7) 0.0336(8) 0.0015(6) 0.0077(6) 0.0002(5)
S2A 0.0285(7) 0.0401(8) 0.0332(8) -0.0028(6) 0.0054(6) -0.0034(6)
O1A 0.033(2) 0.031(2) 0.033(2) 0.0005(17) 0.0101(17) -0.0050(17)
O2A 0.031(2) 0.037(2) 0.034(2) 0.0012(18) 0.0103(17) 0.0018(17)
O3A 0.032(2) 0.028(2) 0.040(2) -0.0011(17) 0.0083(18) -0.0003(17)
O4A 0.034(2) 0.035(2) 0.039(2) -0.0007(18) 0.0054(18) -0.0031(18)
O5A 0.041(2) 0.042(2) 0.045(3) 0.005(2) 0.019(2) 0.003(2)
O6A 0.032(2) 0.034(2) 0.032(2) 0.0015(17) 0.0086(17) -0.0017(17)
O7A 0.047(3) 0.051(3) 0.032(2) -0.001(2) 0.004(2) -0.004(2)
O8A 0.030(2) 0.064(3) 0.053(3) -0.014(2) 0.010(2) -0.003(2)
F1A 0.063(2) 0.040(2) 0.047(2) 0.0032(17) 0.0209(19) 0.0132(18)
F2A 0.066(3) 0.035(2) 0.039(2) 0.0084(16) 0.0058(18) 0.0111(18)
F3A 0.058(2) 0.034(2) 0.061(3) -0.0010(18) 0.000(2) -0.0083(18)
F4A 0.059(3) 0.060(3) 0.078(3) -0.008(2) 0.005(2) -0.032(2)
F5A 0.058(3) 0.042(2) 0.084(3) -0.013(2) 0.008(2) 0.0006(19)
F6A 0.094(3) 0.055(3) 0.050(3) 0.014(2) 0.000(2) -0.019(2)
N1A 0.032(3) 0.033(3) 0.021(2) 0.0002(19) 0.0061(19) 0.001(2)
N2A 0.034(3) 0.028(2) 0.028(3) 0.001(2) 0.008(2) 0.003(2)
N3A 0.026(2) 0.031(2) 0.028(3) -0.002(2) 0.0037(19) 0.004(2)
N4A 0.031(3) 0.032(3) 0.028(3) -0.001(2) 0.005(2) 0.003(2)
N5A 0.025(2) 0.035(3) 0.031(3) 0.000(2) 0.007(2) -0.001(2)
N6A 0.029(2) 0.033(3) 0.029(3) 0.000(2) 0.008(2) 0.000(2)
N7A 0.032(3) 0.031(3) 0.033(3) -0.002(2) 0.010(2) 0.002(2)
C1A 0.031(3) 0.034(3) 0.021(3) -0.001(2) 0.003(2) 0.001(2)
C2A 0.035(3) 0.029(3) 0.032(3) 0.000(2) 0.009(2) 0.002(2)
C3A 0.039(3) 0.027(3) 0.030(3) -0.003(2) 0.005(3) -0.005(2)
C4A 0.033(3) 0.037(3) 0.032(3) -0.001(3) 0.012(3) -0.002(2)
C5A 0.027(3) 0.031(3) 0.024(3) 0.002(2) 0.007(2) -0.001(2)
C6A 0.027(3) 0.034(3) 0.027(3) 0.003(2) 0.006(2) 0.001(2)
C7A 0.027(3) 0.034(3) 0.030(3) 0.000(2) 0.005(2) 0.000(2)
C8A 0.030(3) 0.036(3) 0.028(3) 0.002(2) 0.007(2) 0.002(2)
C9A 0.037(3) 0.029(3) 0.022(3) -0.002(2) 0.009(2) 0.000(2)
C10A 0.033(3) 0.030(3) 0.025(3) -0.001(2) 0.008(2) 0.006(2)
C11A 0.030(3) 0.037(3) 0.032(3) -0.003(3) 0.007(2) 0.000(2)
C12A 0.027(3) 0.035(3) 0.044(4) -0.002(3) 0.010(3) 0.001(2)
C13A 0.037(3) 0.031(3) 0.046(4) -0.001(3) 0.008(3) 0.001(3)
C14A 0.034(3) 0.034(3) 0.036(3) -0.004(3) 0.007(3) 0.005(2)
C15A 0.027(3) 0.044(4) 0.061(4) 0.015(3) 0.012(3) 0.005(3)
C16A 0.043(4) 0.031(3) 0.037(3) 0.005(3) 0.010(3) 0.000(3)
C17A 0.046(4) 0.040(4) 0.054(4) 0.003(3) 0.002(3) -0.010(3)
U2 0.02596(12) 0.02794(12) 0.02932(12) -0.00119(8) 0.00616(8) 0.00087(8)
S1B 0.0281(7) 0.0312(7) 0.0352(8) -0.0026(6) 0.0057(6) 0.0004(6)
S2B 0.0275(7) 0.0316(7) 0.0297(7) 0.0010(6) 0.0050(6) 0.0014(6)
O1B 0.034(2) 0.037(2) 0.033(2) -0.0029(18) 0.0102(18) 0.0015(18)
O2B 0.032(2) 0.035(2) 0.033(2) -0.0033(18) 0.0079(17) -0.0001(17)
O3B 0.030(2) 0.031(2) 0.039(2) -0.0055(18) 0.0055(17) -0.0003(17)
O4B 0.037(2) 0.045(3) 0.041(3) 0.002(2) 0.0016(19) 0.0066(19)
O5B 0.043(2) 0.034(2) 0.045(3) -0.0020(19) 0.012(2) -0.0037(19)
O6B 0.032(2) 0.029(2) 0.036(2) -0.0028(17) 0.0081(17) 0.0016(17)
O7B 0.042(2) 0.036(2) 0.036(2) 0.0002(19) 0.0026(19) 0.0011(19)
O8B 0.033(2) 0.044(2) 0.038(2) 0.0083(19) 0.0115(18) -0.0020(19)
F1B 0.102(4) 0.058(3) 0.078(3) 0.004(2) 0.060(3) -0.004(3)
F2B 0.058(3) 0.070(3) 0.055(3) -0.032(2) 0.014(2) -0.006(2)
F3B 0.037(2) 0.062(3) 0.073(3) -0.021(2) 0.010(2) 0.0110(19)
F4B 0.041(2) 0.047(2) 0.056(2) 0.0028(19) 0.0051(18) 0.0136(17)
F5B 0.051(2) 0.0328(19) 0.051(2) 0.0047(16) 0.0156(18) -0.0020(16)
F6B 0.056(2) 0.042(2) 0.036(2) -0.0070(16) 0.0068(17) 0.0065(17)
N1B 0.031(2) 0.033(3) 0.016(2) -0.0009(18) 0.0074(18) -0.001(2)
N2B 0.031(3) 0.028(3) 0.034(3) 0.001(2) 0.006(2) -0.003(2)
N3B 0.032(3) 0.033(3) 0.027(3) -0.004(2) 0.010(2) -0.002(2)
N4B 0.027(2) 0.038(3) 0.024(2) 0.001(2) 0.0037(19) 0.000(2)
N5B 0.030(3) 0.036(3) 0.038(3) 0.001(2) 0.013(2) 0.000(2)
N6B 0.028(2) 0.032(3) 0.036(3) -0.001(2) 0.010(2) -0.001(2)
N7B 0.034(3) 0.032(3) 0.035(3) -0.001(2) 0.012(2) 0.000(2)
C1B 0.031(3) 0.033(3) 0.029(3) 0.001(2) 0.010(2) 0.004(2)
C2B 0.036(3) 0.029(3) 0.035(3) -0.002(2) 0.009(3) 0.001(2)
C3B 0.033(3) 0.030(3) 0.034(3) -0.001(2) 0.007(2) 0.004(2)
C4B 0.029(3) 0.042(3) 0.029(3) -0.003(3) 0.007(2) 0.001(3)
C5B 0.025(3) 0.033(3) 0.028(3) -0.001(2) 0.006(2) 0.004(2)
C6B 0.033(3) 0.034(3) 0.025(3) 0.001(2) 0.010(2) 0.003(2)
C7B 0.034(3) 0.033(3) 0.023(3) 0.001(2) 0.003(2) 0.001(2)
C8B 0.039(3) 0.036(3) 0.027(3) -0.005(2) 0.008(3) -0.005(3)
C9B 0.033(3) 0.033(3) 0.025(3) 0.000(2) 0.007(2) -0.003(2)
C10B 0.040(3) 0.036(3) 0.026(3) 0.002(2) 0.008(2) -0.002(3)
C11B 0.032(3) 0.037(3) 0.027(3) 0.003(2) 0.007(2) -0.004(3)
C12B 0.033(3) 0.042(4) 0.034(3) 0.003(3) 0.005(3) -0.003(3)
C13B 0.045(4) 0.032(3) 0.060(4) 0.003(3) 0.013(3) -0.002(3)
C14B 0.032(3) 0.035(3) 0.046(4) -0.005(3) 0.011(3) -0.006(3)
C15B 0.033(3) 0.041(4) 0.045(4) 0.000(3) 0.001(3) -0.004(3)
C16B 0.038(4) 0.044(4) 0.044(4) -0.011(3) 0.013(3) -0.004(3)
C17B 0.033(3) 0.039(3) 0.032(3) 0.000(3) 0.007(3) 0.004(3)
N1 0.063(4) 0.035(3) 0.078(5) 0.003(3) 0.009(3) -0.003(3)
C1 0.056(4) 0.031(3) 0.040(4) -0.001(3) 0.003(3) 0.010(3)
C2 0.052(4) 0.040(4) 0.041(4) -0.007(3) 0.007(3) -0.006(3)

loop_
_atom_type_symbol
_atom_type_description
_atom_type_scat_dispersion_real
_atom_type_scat_dispersion_imag
_atom_type_scat_source
C C 0.0033 0.0016 'International Tables Vol C Tables 4.2.6.8 and 6.1.1.4'
H H 0.0000 0.0000 'International Tables Vol C Tables 4.2.6.8 and 6.1.1.4'
N N 0.0061 0.0033 'International Tables Vol C Tables 4.2.6.8 and 6.1.1.4'
O O 0.0106 0.0060 'International Tables Vol C Tables 4.2.6.8 and 6.1.1.4'
F F 0.0171 0.0103 'International Tables Vol C Tables 4.2.6.8 and 6.1.1.4'
S S 0.1246 0.1234 'International Tables Vol C Tables 4.2.6.8 and 6.1.1.4'
U U -9.6767 9.6646 'International Tables Vol C Tables 4.2.6.8 and 6.1.1.4'

loop_
_geom_angle_atom_site_label_1
_geom_angle_atom_site_label_2
_geom_angle_atom_site_label_3
_geom_angle
_geom_angle_site_symmetry_1
_geom_angle_site_symmetry_3
_geom_angle_publ_flag
O2A U1 O1A 178.03(18) . . ?
O2A U1 O6A 91.83(16) . . ?
O1A U1 O6A 89.77(16) . . ?
O2A U1 O3A 92.61(16) . . ?
O1A U1 O3A 88.85(16) . . ?
O6A U1 O3A 77.60(13) . . ?
O2A U1 N6A 85.73(17) . . ?
O1A U1 N6A 93.36(17) . . ?
O6A U1 N6A 81.96(14) . . ?
O3A U1 N6A 159.43(14) . . ?
O2A U1 N3A 88.41(16) . . ?
O1A U1 N3A 90.62(16) . . ?
O6A U1 N3A 155.27(14) . . ?
O3A U1 N3A 77.69(14) . . ?
N6A U1 N3A 122.69(15) . . ?
O2A U1 N1A 95.93(17) . . ?
O1A U1 N1A 82.10(16) . . ?
O6A U1 N1A 142.44(14) . . ?
O3A U1 N1A 138.31(14) . . ?
N6A U1 N1A 62.16(15) . . ?
N3A U1 N1A 61.91(15) . . ?
O5A S1A O4A 117.6(3) . . ?
O5A S1A O3A 113.7(2) . . ?
O4A S1A O3A 112.3(2) . . ?
O5A S1A C16A 104.6(3) . . ?
O4A S1A C16A 104.9(3) . . ?
O3A S1A C16A 101.6(3) . . ?
O8A S2A O7A 118.5(3) . . ?
O8A S2A O6A 112.0(3) . . ?
O7A S2A O6A 114.1(3) . . ?
O8A S2A C17A 104.7(3) . . ?
O7A S2A C17A 103.3(3) . . ?
O6A S2A C17A 101.6(3) . . ?
S1A O3A U1 131.0(2) . . ?
S2A O6A U1 141.6(2) . . ?
C1A N1A C5A 117.5(5) . . ?
C1A N1A U1 120.1(4) . . ?
C5A N1A U1 120.7(3) . . ?
C8A N2A N3A 118.0(5) . . ?
C6A N3A N2A 119.6(5) . . ?
C6A N3A U1 122.5(4) . . ?
N2A N3A U1 118.0(3) . . ?
C7A N4A C6A 115.9(5) . . ?
C11A N5A N6A 117.9(5) . . ?
C9A N6A N5A 119.6(5) . . ?
C9A N6A U1 123.5(4) . . ?
N5A N6A U1 116.9(3) . . ?
C10A N7A C9A 116.2(5) . . ?
N1A C1A C2A 122.9(5) . . ?
N1A C1A C9A 115.4(5) . . ?
C2A C1A C9A 121.7(5) . . ?
C3A C2A C1A 119.0(5) . . ?
C3A C2A H2A 120.5 . . ?
C1A C2A H2A 120.5 . . ?
C2A C3A C4A 118.9(5) . . ?
C2A C3A H3A 120.6 . . ?
C4A C3A H3A 120.6 . . ?
C5A C4A C3A 118.9(5) . . ?
C5A C4A H4A 120.6 . . ?
C3A C4A H4A 120.6 . . ?
N1A C5A C4A 122.7(5) . . ?
N1A C5A C6A 115.6(5) . . ?
C4A C5A C6A 121.7(5) . . ?
N3A C6A N4A 125.5(5) . . ?
N3A C6A C5A 116.5(5) . . ?
N4A C6A C5A 118.0(5) . . ?
N4A C7A C8A 119.9(5) . . ?
N4A C7A C12A 118.2(5) . . ?
C8A C7A C12A 121.9(5) . . ?
N2A C8A C7A 121.0(5) . . ?
N2A C8A C13A 117.3(5) . . ?
C7A C8A C13A 121.7(5) . . ?
N6A C9A N7A 125.6(5) . . ?
N6A C9A C1A 116.6(5) . . ?
N7A C9A C1A 117.8(5) . . ?
N7A C10A C11A 119.6(5) . . ?
N7A C10A C14A 116.9(5) . . ?
C11A C10A C14A 123.6(5) . . ?
N5A C11A C10A 121.1(5) . . ?
N5A C11A C15A 115.4(5) . . ?
C10A C11A C15A 123.4(5) . . ?
C7A C12A H12A 109.5 . . ?
C7A C12A H12B 109.5 . . ?
H12A C12A H12B 109.5 . . ?
C7A C12A H12C 109.5 . . ?
H12A C12A H12C 109.5 . . ?
H12B C12A H12C 109.5 . . ?
C8A C13A H13A 109.5 . . ?
C8A C13A H13B 109.5 . . ?
H13A C13A H13B 109.5 . . ?
C8A C13A H13C 109.5 . . ?
H13A C13A H13C 109.5 . . ?
H13B C13A H13C 109.5 . . ?
C10A C14A H14A 109.5 . . ?
C10A C14A H14B 109.5 . . ?
H14A C14A H14B 109.5 . . ?
C10A C14A H14C 109.5 . . ?
H14A C14A H14C 109.5 . . ?
H14B C14A H14C 109.5 . . ?
C11A C15A H15A 109.5 . . ?
C11A C15A H15B 109.5 . . ?
H15A C15A H15B 109.5 . . ?
C11A C15A H15C 109.5 . . ?
H15A C15A H15C 109.5 . . ?
H15B C15A H15C 109.5 . . ?
F2A C16A F1A 108.5(5) . . ?
F2A C16A F3A 108.4(5) . . ?
F1A C16A F3A 107.4(5) . . ?
F2A C16A S1A 110.1(4) . . ?
F1A C16A S1A 111.0(4) . . ?
F3A C16A S1A 111.2(4) . . ?
F4A C17A F5A 107.2(6) . . ?
F4A C17A F6A 107.8(6) . . ?
F5A C17A F6A 108.0(6) . . ?
F4A C17A S2A 110.6(5) . . ?
F5A C17A S2A 111.1(5) . . ?
F6A C17A S2A 112.0(5) . . ?
O2B U2 O1B 177.62(18) . . ?
O2B U2 O6B 91.06(16) . . ?
O1B U2 O6B 90.51(16) . . ?
O2B U2 O3B 91.27(16) . . ?
O1B U2 O3B 90.74(17) . . ?
O6B U2 O3B 80.69(13) . . ?
O2B U2 N6B 84.04(17) . . ?
O1B U2 N6B 94.48(17) . . ?
O6B U2 N6B 80.05(14) . . ?
O3B U2 N6B 160.08(14) . . ?
O2B U2 N3B 89.64(17) . . ?
O1B U2 N3B 89.61(17) . . ?
O6B U2 N3B 156.97(14) . . ?
O3B U2 N3B 76.28(14) . . ?
N6B U2 N3B 122.89(15) . . ?
O2B U2 N1B 94.74(16) . . ?
O1B U2 N1B 82.91(16) . . ?
O6B U2 N1B 140.53(14) . . ?
O3B U2 N1B 137.97(14) . . ?
N6B U2 N1B 61.88(14) . . ?
N3B U2 N1B 62.24(14) . . ?
O5B S1B O4B 117.8(3) . . ?
O5B S1B O3B 113.4(3) . . ?
O4B S1B O3B 113.5(3) . . ?
O5B S1B C16B 104.7(3) . . ?
O4B S1B C16B 104.2(3) . . ?
O3B S1B C16B 100.8(3) . . ?
O8B S2B O7B 118.8(3) . . ?
O8B S2B O6B 112.1(2) . . ?
O7B S2B O6B 114.0(2) . . ?
O8B S2B C17B 105.4(3) . . ?
O7B S2B C17B 103.3(3) . . ?
O6B S2B C17B 100.6(3) . . ?
S1B O3B U2 141.3(2) . . ?
S2B O6B U2 142.3(2) . . ?
C1B N1B C5B 117.0(5) . . ?
C1B N1B U2 121.7(3) . . ?
C5B N1B U2 120.3(4) . . ?
C8B N2B N3B 118.2(5) . . ?
C6B N3B N2B 119.6(5) . . ?
C6B N3B U2 121.6(4) . . ?
N2B N3B U2 118.7(3) . . ?
C7B N4B C6B 116.8(5) . . ?
C11B N5B N6B 118.1(5) . . ?
C9B N6B N5B 118.5(5) . . ?
C9B N6B U2 124.5(4) . . ?
N5B N6B U2 116.5(3) . . ?
C10B N7B C9B 116.0(5) . . ?
N1B C1B C2B 123.6(5) . . ?
N1B C1B C9B 114.8(5) . . ?
C2B C1B C9B 121.5(5) . . ?
C1B C2B C3B 118.7(6) . . ?
C1B C2B H2B 120.7 . . ?
C3B C2B H2B 120.7 . . ?
C4B C3B C2B 118.9(5) . . ?
C4B C3B H3B 120.5 . . ?
C2B C3B H3B 120.5 . . ?
C5B C4B C3B 119.3(5) . . ?
C5B C4B H4B 120.4 . . ?
C3B C4B H4B 120.4 . . ?
N1B C5B C4B 122.4(5) . . ?
N1B C5B C6B 115.8(5) . . ?
C4B C5B C6B 121.7(5) . . ?
N3B C6B N4B 124.6(5) . . ?
N3B C6B C5B 117.2(5) . . ?
N4B C6B C5B 118.2(5) . . ?
N4B C7B C8B 119.0(5) . . ?
N4B C7B C12B 118.4(5) . . ?
C8B C7B C12B 122.6(5) . . ?
N2B C8B C7B 121.2(5) . . ?
N2B C8B C13B 116.1(5) . . ?
C7B C8B C13B 122.7(5) . . ?
N6B C9B N7B 126.2(5) . . ?
N6B C9B C1B 115.6(5) . . ?
N7B C9B C1B 118.1(5) . . ?
N7B C10B C11B 119.8(5) . . ?
N7B C10B C14B 118.9(5) . . ?
C11B C10B C14B 121.3(5) . . ?
N5B C11B C10B 121.3(5) . . ?
N5B C11B C15B 116.1(5) . . ?
C10B C11B C15B 122.5(5) . . ?
C7B C12B H12D 109.5 . . ?
C7B C12B H12E 109.5 . . ?
H12D C12B H12E 109.5 . . ?
C7B C12B H12F 109.5 . . ?
H12D C12B H12F 109.5 . . ?
H12E C12B H12F 109.5 . . ?
C8B C13B H13D 109.5 . . ?
C8B C13B H13E 109.5 . . ?
H13D C13B H13E 109.5 . . ?
C8B C13B H13F 109.5 . . ?
H13D C13B H13F 109.5 . . ?
H13E C13B H13F 109.5 . . ?
C10B C14B H14D 109.5 . . ?
C10B C14B H14E 109.5 . . ?
H14D C14B H14E 109.5 . . ?
C10B C14B H14F 109.5 . . ?
H14D C14B H14F 109.5 . . ?
H14E C14B H14F 109.5 . . ?
C11B C15B H15D 109.5 . . ?
C11B C15B H15E 109.5 . . ?
H15D C15B H15E 109.5 . . ?
C11B C15B H15F 109.5 . . ?
H15D C15B H15F 109.5 . . ?
H15E C15B H15F 109.5 . . ?
F1B C16B F3B 108.6(6) . . ?
F1B C16B F2B 109.8(6) . . ?
F3B C16B F2B 107.0(5) . . ?
F1B C16B S1B 110.4(5) . . ?
F3B C16B S1B 111.2(5) . . ?
F2B C16B S1B 109.8(4) . . ?
F6B C17B F5B 108.8(5) . . ?
F6B C17B F4B 107.4(5) . . ?
F5B C17B F4B 108.8(5) . . ?
F6B C17B S2B 111.4(4) . . ?
F5B C17B S2B 111.0(4) . . ?
F4B C17B S2B 109.4(4) . . ?
N1 C1 C2 178.3(8) . . ?
C1 C2 H2C 109.5 . . ?
C1 C2 H2D 109.5 . . ?
H2C C2 H2D 109.5 . . ?
C1 C2 H2E 109.5 . . ?
H2C C2 H2E 109.5 . . ?
H2D C2 H2E 109.5 . . ?

loop_
_geom_bond_atom_site_label_1
_geom_bond_atom_site_label_2
_geom_bond_distance
_geom_bond_site_symmetry_2
_geom_bond_publ_flag
U1 O2A 1.755(4) . ?
U1 O1A 1.760(4) . ?
U1 O6A 2.351(4) . ?
U1 O3A 2.354(4) . ?
U1 N6A 2.539(5) . ?
U1 N3A 2.582(5) . ?
U1 N1A 2.595(5) . ?
S1A O5A 1.425(4) . ?
S1A O4A 1.429(4) . ?
S1A O3A 1.476(4) . ?
S1A C16A 1.820(6) . ?
S2A O8A 1.426(5) . ?
S2A O7A 1.429(5) . ?
S2A O6A 1.484(4) . ?
S2A C17A 1.822(7) . ?
F1A C16A 1.333(7) . ?
F2A C16A 1.319(7) . ?
F3A C16A 1.332(7) . ?
F4A C17A 1.322(8) . ?
F5A C17A 1.332(9) . ?
F6A C17A 1.334(8) . ?
N1A C1A 1.352(7) . ?
N1A C5A 1.354(7) . ?
N2A C8A 1.313(7) . ?
N2A N3A 1.347(6) . ?
N3A C6A 1.330(7) . ?
N4A C7A 1.319(7) . ?
N4A C6A 1.336(7) . ?
N5A C11A 1.319(7) . ?
N5A N6A 1.343(6) . ?
N6A C9A 1.320(7) . ?
N7A C10A 1.319(7) . ?
N7A C9A 1.332(7) . ?
C1A C2A 1.389(8) . ?
C1A C9A 1.472(8) . ?
C2A C3A 1.381(8) . ?
C2A H2A 0.9300 . ?
C3A C4A 1.395(8) . ?
C3A H3A 0.9300 . ?
C4A C5A 1.387(8) . ?
C4A H4A 0.9300 . ?
C5A C6A 1.480(8) . ?
C7A C8A 1.437(8) . ?
C7A C12A 1.506(8) . ?
C8A C13A 1.496(8) . ?
C10A C11A 1.427(8) . ?
C10A C14A 1.498(8) . ?
C11A C15A 1.494(8) . ?
C12A H12A 0.9600 . ?
C12A H12B 0.9600 . ?
C12A H12C 0.9600 . ?
C13A H13A 0.9600 . ?
C13A H13B 0.9600 . ?
C13A H13C 0.9600 . ?
C14A H14A 0.9600 . ?
C14A H14B 0.9600 . ?
C14A H14C 0.9600 . ?
C15A H15A 0.9600 . ?
C15A H15B 0.9600 . ?
C15A H15C 0.9600 . ?
U2 O2B 1.750(4) . ?
U2 O1B 1.759(4) . ?
U2 O6B 2.340(4) . ?
U2 O3B 2.359(4) . ?
U2 N6B 2.545(5) . ?
U2 N3B 2.579(5) . ?
U2 N1B 2.588(5) . ?
S1B O5B 1.430(4) . ?
S1B O4B 1.439(4) . ?
S1B O3B 1.483(4) . ?
S1B C16B 1.826(6) . ?
S2B O8B 1.411(4) . ?
S2B O7B 1.423(4) . ?
S2B O6B 1.492(4) . ?
S2B C17B 1.827(6) . ?
F1B C16B 1.304(8) . ?
F2B C16B 1.333(7) . ?
F3B C16B 1.323(8) . ?
F4B C17B 1.338(7) . ?
F5B C17B 1.320(7) . ?
F6B C17B 1.322(7) . ?
N1B C1B 1.345(7) . ?
N1B C5B 1.366(7) . ?
N2B C8B 1.315(7) . ?
N2B N3B 1.343(7) . ?
N3B C6B 1.328(7) . ?
N4B C7B 1.323(8) . ?
N4B C6B 1.339(7) . ?
N5B C11B 1.320(8) . ?
N5B N6B 1.357(6) . ?
N6B C9B 1.319(8) . ?
N7B C10B 1.315(8) . ?
N7B C9B 1.339(8) . ?
C1B C2B 1.384(8) . ?
C1B C9B 1.494(8) . ?
C2B C3B 1.385(8) . ?
C2B H2B 0.9300 . ?
C3B C4B 1.385(8) . ?
C3B H3B 0.9300 . ?
C4B C5B 1.384(8) . ?
C4B H4B 0.9300 . ?
C5B C6B 1.467(8) . ?
C7B C8B 1.428(8) . ?
C7B C12B 1.490(8) . ?
C8B C13B 1.502(9) . ?
C10B C11B 1.421(9) . ?
C10B C14B 1.494(8) . ?
C11B C15B 1.495(8) . ?
C12B H12D 0.9600 . ?
C12B H12E 0.9600 . ?
C12B H12F 0.9600 . ?
C13B H13D 0.9600 . ?
C13B H13E 0.9600 . ?
C13B H13F 0.9600 . ?
C14B H14D 0.9600 . ?
C14B H14E 0.9600 . ?
C14B H14F 0.9600 . ?
C15B H15D 0.9600 . ?
C15B H15E 0.9600 . ?
C15B H15F 0.9600 . ?
N1 C1 1.149(9) . ?
C1 C2 1.460(10) . ?
C2 H2C 0.9600 . ?
C2 H2D 0.9600 . ?
C2 H2E 0.9600 . ?
